data_9000564
loop_
_publ_author_name
'Fleet, M. E.'

_publ_section_title
;The crystal structure of heazlewoodite, and metallic bonds in sulfide
 minerals
;
_journal_name_full 'American Mineralogist'
_journal_page_first 341
_journal_page_last 345
_journal_volume 62
_journal_year 1977
_chemical_formula_sum 'Ni3 S2'
_chemical_name_mineral Heazlewoodite
_space_group_IT_number 155
_symmetry_space_group_name_Hall 'P 3* 2'
_symmetry_space_group_name_H-M 'R 3 2 :R'
_cell_angle_alpha 89.475
_cell_angle_beta 89.475
_cell_angle_gamma 89.475
_cell_length_a 4.0821
_cell_length_b 4.0821
_cell_length_c 4.0821
_cell_formula_units_Z 1
_cell_volume 68.014
_database_code_amcsd 0000575
_exptl_crystal_density_diffrn 5.864
_cod_original_sg_symbol_H-M 'R 3 2'
_cod_database_code 9000564

loop_
_space_group_symop_operation_xyz
x,y,z
-x,-z,-y
z,x,y
-y,-x,-z
y,z,x
-z,-y,-x

loop_
_atom_site_label
_atom_site_fract_x
_atom_site_fract_y
_atom_site_fract_z
_atom_site_U_iso_or_equiv
Ni 0.50000 0.24700 -0.24700 0.01431
S 0.25500 0.25500 0.25500 0.00063

loop_
_cod_related_entry_id
_cod_related_entry_database
_cod_related_entry_code
1 AMCSD 0000575
